data_7046915
loop_
_publ_author_name
'Sil, Amit'
'Roy Chowdhury, Sabyasachi'
'Mishra, Sabyashachi'
'Patra, Sanjib K.'

_publ_section_title
;
 Synthesis, structure, and photophysical and electrochemical properties of
 Ru(ii) complexes of arylene-vinylene terpyridyl conjugates.
;
_journal_issue 29
_journal_name_full 'Dalton transactions (Cambridge, England : 2003)'
_journal_page_first 9877
_journal_page_last 9888
_journal_paper_doi 10.1039/c8dt00881g
_journal_volume 47
_journal_year 2018
_chemical_formula_moiety 'C69 H53 Cl N3 P2 Ru, F6 P, C H2 Cl'
_chemical_formula_sum 'C69 H0.25 Cl F7 N3 P3 Ru'
_chemical_formula_weight 1233.40
_space_group_crystal_system monoclinic
_space_group_IT_number 14
_space_group_name_Hall '-P 2ybc'
_space_group_name_H-M_alt 'P 1 21/c 1'
_symmetry_space_group_name_Hall '-P 2ybc'
_symmetry_space_group_name_H-M 'P 1 21/c 1'
_atom_sites_solution_hydrogens geom
_audit_creation_date 2018-05-30
_audit_creation_method
;
Olex2 1.2
(compiled 2017.03.28 svn.r3405 for OlexSys, GUI svn.r5337)
;
_audit_update_record
;
2018-06-07 deposited with the CCDC.
2018-06-29 downloaded from the CCDC.
;
_cell_angle_alpha 90
_cell_angle_beta 97.774(8)
_cell_angle_gamma 90
_cell_formula_units_Z 4
_cell_length_a 14.489(4)
_cell_length_b 17.629(5)
_cell_length_c 23.036(7)
_cell_measurement_reflns_used 8921
_cell_measurement_temperature 293(2)
_cell_measurement_theta_max 22.419
_cell_measurement_theta_min 2.312
_cell_volume 5830(3)
_computing_cell_refinement 'SAINT v7.34A (Bruker, 200?)'
_computing_data_reduction 'SAINT v7.34A (Bruker, 200?)'
_computing_molecular_graphics 'Olex2 (Dolomanov et al., 2009)'
_computing_publication_material 'Olex2 (Dolomanov et al., 2009)'
_computing_structure_refinement 'ShelXL (Sheldrick, 2015)'
_computing_structure_solution 'ShelXT (Sheldrick, 2015)'
_diffrn_ambient_temperature 293.15
_diffrn_measured_fraction_theta_full 0.997
_diffrn_measured_fraction_theta_max 0.997
_diffrn_measurement_device_type 'Bruker P4'
_diffrn_measurement_method '\w scans'
_diffrn_radiation_type MoK\a
_diffrn_radiation_wavelength 0.71073
_diffrn_reflns_av_R_equivalents 0.0708
_diffrn_reflns_av_unetI/netI 0.0418
_diffrn_reflns_Laue_measured_fraction_full 0.997
_diffrn_reflns_Laue_measured_fraction_max 0.997
_diffrn_reflns_limit_h_max 14
_diffrn_reflns_limit_h_min -14
_diffrn_reflns_limit_k_max 17
_diffrn_reflns_limit_k_min -17
_diffrn_reflns_limit_l_max 23
_diffrn_reflns_limit_l_min -23
_diffrn_reflns_number 47182
_diffrn_reflns_point_group_measured_fraction_full 0.997
_diffrn_reflns_point_group_measured_fraction_max 0.997
_diffrn_reflns_theta_full 21.110
_diffrn_reflns_theta_max 21.110
_diffrn_reflns_theta_min 1.418
_exptl_absorpt_coefficient_mu 0.464
_exptl_absorpt_correction_T_max 0.7446
_exptl_absorpt_correction_T_min 0.670462
_exptl_absorpt_correction_type multi-scan
_exptl_absorpt_process_details
;
SADABS-2004/1 (Bruker,2004) was used for absorption correction.
R(int) was 0.1052 before and 0.0530 after correction.
The Ratio of minimum to maximum transmission is 0.6705.
The \l/2 correction factor is 0.0015.
;
_exptl_crystal_colour 'reddish brown'
_exptl_crystal_density_diffrn 1.405
_exptl_crystal_description block
_exptl_crystal_F_000 2417
_exptl_crystal_size_max 0.3
_exptl_crystal_size_mid 0.26
_exptl_crystal_size_min 0.26
_refine_diff_density_max 1.680
_refine_diff_density_min -0.868
_refine_diff_density_rms 0.103
_refine_ls_extinction_method none
_refine_ls_goodness_of_fit_ref 1.055
_refine_ls_hydrogen_treatment constr
_refine_ls_matrix_type full
_refine_ls_number_parameters 746
_refine_ls_number_reflns 6327
_refine_ls_number_restraints 0
_refine_ls_restrained_S_all 1.055
_refine_ls_R_factor_all 0.0727
_refine_ls_R_factor_gt 0.0584
_refine_ls_shift/su_max 0.001
_refine_ls_shift/su_mean 0.000
_refine_ls_structure_factor_coef Fsqd
_refine_ls_weighting_details 'w=1/[\s^2^(Fo^2^)+(0.0888P)^2^+25.9756P] where P=(Fo^2^+2Fc^2^)/3'
_refine_ls_weighting_scheme calc
_refine_ls_wR_factor_gt 0.1535
_refine_ls_wR_factor_ref 0.1661
_reflns_Friedel_coverage 0.000
_reflns_number_gt 5121
_reflns_number_total 6327
_reflns_threshold_expression 'I > 2\s(I)'
_cod_data_source_file c8dt00881g2.cif
_cod_data_source_block complex_3
_cod_depositor_comments 'Adding full bibliography for 7046911--7046915.cif.'
_cod_database_code 7046915
_shelx_shelxl_version_number 2017/1
_shelx_space_group_comment
;
The symmetry employed for this shelxl refinement is uniquely defined
by the following loop, which should always be used as a source of
symmetry information in preference to the above space-group names.
They are only intended as comments.
;
_exptl_absorpt_special_details SADABS
_olex2_refinement_description
;
1. Fixed Uiso
 At 1.2 times of:
  All C(H) groups, All C(H,H) groups
2.a Secondary CH2 refined with riding coordinates:
 C0AA(H0AA,H0AB)
2.b Aromatic/amide H refined with riding coordinates:
 C9(H9), C7(H7), C15(H15), C1(H1), C41(H41), C12(H12), C14(H14), C57(H57),
 C4(H4), C2(H2), C13(H13), C59(H59), C65(H65), C69(H69), C66(H66), C51(H51),
 C47(H47), C56(H56), C49(H49), C54(H54), C67(H67), C53(H53), C60(H60), C55(H55),
  C42(H42), C48(H48), C68(H68), C50(H50), C35(H35), C3(H3), C44(H44), C45(H45),
 C63(H63), C43(H43), C36(H36), C39(H39), C37(H37), C61(H61), C62(H62), C21(H21),
  C38(H38), C17(H17), C25(H25), C20(H20), C26(H26), C32(H32), C31(H31),
 C18(H18), C27(H27), C23(H23), C30(H30), C22(H22), C1AA(H1AA)
;
_olex2_submission_special_instructions 'No special instructions were received'

loop_
_space_group_symop_operation_xyz
'x, y, z'
'-x, y+1/2, -z+1/2'
'-x, -y, -z'
'x, -y-1/2, z-1/2'

loop_
_atom_site_label
_atom_site_type_symbol
_atom_site_fract_x
_atom_site_fract_y
_atom_site_fract_z
_atom_site_U_iso_or_equiv
_atom_site_adp_type
_atom_site_occupancy
_atom_site_site_symmetry_order
_atom_site_calc_flag
_atom_site_refinement_flags_posn
Ru1 Ru 0.42451(3) 0.15977(3) 0.74446(2) 0.0208(2) Uani 1 1 d .
Cl0A Cl 0.51573(11) 0.04406(9) 0.76361(7) 0.0299(4) Uani 1 1 d .
P2 P 0.43557(12) 0.17286(9) 0.84926(7) 0.0226(4) Uani 1 1 d .
P1 P 0.41060(12) 0.12851(9) 0.64172(7) 0.0249(4) Uani 1 1 d .
P3 P -0.10406(19) 0.28000(16) 0.63498(12) 0.0715(8) Uani 1 1 d .
Cl00 Cl 0.0654(3) 0.4376(3) 0.49805(18) 0.158(2) Uani 1 1 d .
N2 N 0.3509(4) 0.2522(3) 0.7288(2) 0.0213(12) Uani 1 1 d .
N1 N 0.2906(3) 0.1167(3) 0.7431(2) 0.0224(13) Uani 1 1 d .
N3 N 0.5288(4) 0.2397(3) 0.7370(2) 0.0249(13) Uani 1 1 d .
F5 F 0.0033(4) 0.2711(4) 0.6463(3) 0.098(2) Uani 1 1 d .
C10 C 0.3935(4) 0.3177(3) 0.7157(3) 0.0221(15) Uani 1 1 d .
C9 C 0.3426(4) 0.3841(3) 0.7051(3) 0.0247(16) Uani 1 1 d .
H9 H 0.372022 0.428594 0.695984 0.030 Uiso 1 1 calc R
F1 F -0.0924(4) 0.3285(4) 0.5796(3) 0.109(2) Uani 1 1 d .
C7 C 0.2042(5) 0.3153(4) 0.7204(3) 0.0282(16) Uani 1 1 d .
H7 H 0.140427 0.313680 0.721910 0.034 Uiso 1 1 calc R
C5 C 0.2246(5) 0.1717(4) 0.7381(3) 0.0257(16) Uani 1 1 d .
C15 C 0.6224(5) 0.2319(4) 0.7448(3) 0.0284(16) Uani 1 1 d .
H15 H 0.647536 0.187258 0.761728 0.034 Uiso 1 1 calc R
F6 F -0.2130(4) 0.2892(4) 0.6218(3) 0.109(2) Uani 1 1 d .
C1 C 0.2646(5) 0.0440(4) 0.7463(3) 0.0267(16) Uani 1 1 d .
H1 H 0.310101 0.006444 0.749527 0.032 Uiso 1 1 calc R
C11 C 0.4939(4) 0.3092(3) 0.7167(3) 0.0216(15) Uani 1 1 d .
C46 C 0.3562(5) 0.2078(4) 0.5978(3) 0.0287(17) Uani 1 1 d .
C41 C 0.6019(5) 0.1100(3) 0.6364(3) 0.0294(17) Uani 1 1 d .
H41 H 0.610497 0.117661 0.676694 0.035 Uiso 1 1 calc R
C8 C 0.2470(5) 0.3838(4) 0.7083(3) 0.0280(16) Uani 1 1 d .
C12 C 0.5515(5) 0.3654(4) 0.6995(3) 0.0295(17) Uani 1 1 d .
H12 H 0.526539 0.411132 0.684648 0.035 Uiso 1 1 calc R
C6 C 0.2577(4) 0.2498(4) 0.7302(3) 0.0258(16) Uani 1 1 d .
C14 C 0.6823(5) 0.2857(4) 0.7294(3) 0.0326(17) Uani 1 1 d .
H14 H 0.746263 0.277496 0.735372 0.039 Uiso 1 1 calc R
C64 C 0.3753(4) 0.2567(4) 0.8735(3) 0.0243(16) Uani 1 1 d .
C58 C 0.5501(5) 0.1820(4) 0.8937(3) 0.0278(17) Uani 1 1 d .
C57 C 0.2891(5) 0.0801(4) 0.8754(3) 0.0280(16) Uani 1 1 d .
H57 H 0.250424 0.115345 0.854159 0.034 Uiso 1 1 calc R
C4 C 0.1309(5) 0.1538(4) 0.7375(3) 0.041(2) Uani 1 1 d .
H4 H 0.086224 0.191994 0.735011 0.049 Uiso 1 1 calc R
C2 C 0.1730(5) 0.0231(4) 0.7450(3) 0.0359(18) Uani 1 1 d .
H2 H 0.157071 -0.027901 0.747054 0.043 Uiso 1 1 calc R
C16 C 0.1913(5) 0.4539(4) 0.6975(3) 0.0340(18) Uani 1 1 d .
C13 C 0.6458(5) 0.3529(4) 0.7046(3) 0.0341(18) Uani 1 1 d .
H13 H 0.684893 0.389160 0.691558 0.041 Uiso 1 1 calc R
C52 C 0.3844(5) 0.0914(3) 0.8833(3) 0.0250(16) Uani 1 1 d .
C59 C 0.5609(5) 0.2236(4) 0.9461(3) 0.0317(17) Uani 1 1 d .
H59 H 0.509938 0.248689 0.957644 0.038 Uiso 1 1 calc R
C65 C 0.3059(5) 0.2546(4) 0.9099(3) 0.0299(17) Uani 1 1 d .
H65 H 0.285563 0.208172 0.922620 0.036 Uiso 1 1 calc R
C69 C 0.4051(5) 0.3275(4) 0.8560(3) 0.0278(17) Uani 1 1 d .
H69 H 0.451864 0.330114 0.832089 0.033 Uiso 1 1 calc R
C66 C 0.2671(5) 0.3213(4) 0.9274(3) 0.0370(18) Uani 1 1 d .
H66 H 0.220555 0.319434 0.951436 0.044 Uiso 1 1 calc R
C51 C 0.2624(5) 0.2260(4) 0.5955(3) 0.0322(17) Uani 1 1 d .
H51 H 0.223129 0.193093 0.612019 0.039 Uiso 1 1 calc R
C47 C 0.4134(5) 0.2605(4) 0.5740(3) 0.0296(17) Uani 1 1 d .
H47 H 0.476808 0.250789 0.575921 0.036 Uiso 1 1 calc R
C56 C 0.2500(5) 0.0166(4) 0.8988(3) 0.0384(19) Uani 1 1 d .
H56 H 0.185726 0.009964 0.892967 0.046 Uiso 1 1 calc R
C49 C 0.2835(6) 0.3427(4) 0.5457(3) 0.044(2) Uani 1 1 d .
H49 H 0.259174 0.387490 0.528596 0.052 Uiso 1 1 calc R
C54 C 0.4005(6) -0.0251(4) 0.9388(3) 0.0408(19) Uani 1 1 d .
H54 H 0.438656 -0.060211 0.960602 0.049 Uiso 1 1 calc R
C67 C 0.2968(5) 0.3899(4) 0.9094(3) 0.0370(19) Uani 1 1 d .
H67 H 0.270327 0.434402 0.921160 0.044 Uiso 1 1 calc R
C53 C 0.4406(5) 0.0377(4) 0.9155(3) 0.0327(17) Uani 1 1 d .
H53 H 0.504898 0.043907 0.921383 0.039 Uiso 1 1 calc R
C40 C 0.5131(5) 0.1095(3) 0.6060(3) 0.0267(16) Uani 1 1 d .
C60 C 0.6460(6) 0.2277(4) 0.9807(3) 0.0393(19) Uani 1 1 d .
H60 H 0.651989 0.255170 1.015474 0.047 Uiso 1 1 calc R
C55 C 0.3058(6) -0.0363(4) 0.9303(3) 0.0414(19) Uani 1 1 d .
H55 H 0.279885 -0.078960 0.945564 0.050 Uiso 1 1 calc R
C42 C 0.6787(5) 0.0993(4) 0.6070(3) 0.0358(18) Uani 1 1 d .
H42 H 0.738390 0.100152 0.627762 0.043 Uiso 1 1 calc R
C48 C 0.3769(6) 0.3264(4) 0.5479(3) 0.0389(19) Uani 1 1 d .
H48 H 0.415717 0.360122 0.531647 0.047 Uiso 1 1 calc R
C68 C 0.3663(5) 0.3934(4) 0.8737(3) 0.0344(18) Uani 1 1 d .
H68 H 0.386608 0.440180 0.861650 0.041 Uiso 1 1 calc R
C34 C 0.3424(5) 0.0410(4) 0.6221(3) 0.0295(17) Uani 1 1 d .
C50 C 0.2265(5) 0.2920(4) 0.5691(3) 0.0379(19) Uani 1 1 d .
H50 H 0.163196 0.302228 0.567132 0.045 Uiso 1 1 calc R
C35 C 0.3842(5) -0.0272(4) 0.6425(3) 0.0326(17) Uani 1 1 d .
H35 H 0.444253 -0.026226 0.662690 0.039 Uiso 1 1 calc R
C3 C 0.1049(5) 0.0779(4) 0.7407(4) 0.048(2) Uani 1 1 d .
H3 H 0.042622 0.064653 0.739883 0.057 Uiso 1 1 calc R
C44 C 0.5790(6) 0.0841(4) 0.5171(3) 0.046(2) Uani 1 1 d .
H44 H 0.571433 0.073877 0.477118 0.056 Uiso 1 1 calc R
C45 C 0.5016(5) 0.0959(4) 0.5452(3) 0.0348(18) Uani 1 1 d .
H45 H 0.442257 0.094891 0.524017 0.042 Uiso 1 1 calc R
C63 C 0.6278(5) 0.1451(4) 0.8779(3) 0.0379(19) Uani 1 1 d .
H63 H 0.622736 0.116541 0.843627 0.046 Uiso 1 1 calc R
C43 C 0.6671(6) 0.0876(4) 0.5481(4) 0.043(2) Uani 1 1 d .
H43 H 0.718860 0.081839 0.528642 0.052 Uiso 1 1 calc R
C36 C 0.3386(5) -0.0960(4) 0.6333(3) 0.0373(19) Uani 1 1 d .
H36 H 0.368667 -0.140669 0.646501 0.045 Uiso 1 1 calc R
C39 C 0.2553(5) 0.0370(4) 0.5913(3) 0.045(2) Uani 1 1 d .
H39 H 0.226438 0.080849 0.575340 0.054 Uiso 1 1 calc R
F3 F -0.1038(6) 0.3507(4) 0.6751(3) 0.139(3) Uani 1 1 d .
C37 C 0.2509(6) -0.0984(4) 0.6053(3) 0.044(2) Uani 1 1 d .
H37 H 0.219022 -0.144262 0.600796 0.053 Uiso 1 1 calc R
C61 C 0.7215(6) 0.1916(4) 0.9641(3) 0.044(2) Uani 1 1 d .
H61 H 0.778896 0.194787 0.987574 0.052 Uiso 1 1 calc R
C62 C 0.7133(5) 0.1510(5) 0.9136(3) 0.046(2) Uani 1 1 d .
H62 H 0.765317 0.126810 0.902650 0.055 Uiso 1 1 calc R
C21 C 0.2233(6) 0.5224(4) 0.7220(4) 0.060(3) Uani 1 1 d .
H21 H 0.279246 0.524391 0.747069 0.073 Uiso 1 1 calc R
C28 C -0.0450(5) 0.9078(4) 0.5823(4) 0.049(2) Uani 1 1 d .
C38 C 0.2089(6) -0.0329(5) 0.5837(4) 0.055(2) Uani 1 1 d .
H38 H 0.148767 -0.034781 0.563582 0.066 Uiso 1 1 calc R
F2 F -0.1152(5) 0.2282(5) 0.6901(4) 0.150(3) Uani 1 1 d .
F4 F -0.1136(6) 0.2071(5) 0.5955(5) 0.171(4) Uani 1 1 d .
C17 C 0.1075(6) 0.4547(5) 0.6609(4) 0.057(2) Uani 1 1 d .
H17 H 0.084056 0.409764 0.643614 0.068 Uiso 1 1 calc R
C25 C 0.0063(7) 0.7788(6) 0.5348(4) 0.075(3) Uani 1 1 d .
H25 H 0.022626 0.731708 0.521056 0.091 Uiso 1 1 calc R
C20 C 0.1710(9) 0.5886(5) 0.7088(7) 0.105(5) Uani 1 1 d .
H20 H 0.192148 0.634331 0.725848 0.126 Uiso 1 1 calc R
C19 C 0.0888(9) 0.5869(7) 0.6709(7) 0.111(6) Uani 1 1 d .
C26 C -0.0220(7) 0.8315(6) 0.4924(5) 0.075(3) Uani 1 1 d .
H26 H -0.022243 0.821626 0.452697 0.090 Uiso 1 1 calc R
C32 C -0.0070(7) 0.8582(9) 0.6852(5) 0.088(4) Uani 1 1 d .
H32 H 0.015537 0.822730 0.713507 0.105 Uiso 1 1 calc R
C33 C -0.0119(7) 0.8469(6) 0.6112(7) 0.103(5) Uani 1 1 d .
C31 C -0.0397(7) 0.9236(8) 0.6951(5) 0.083(3) Uani 1 1 d .
H31 H -0.044716 0.933689 0.734193 0.099 Uiso 1 1 calc R
C18 C 0.0586(7) 0.5205(8) 0.6496(5) 0.094(4) Uani 1 1 d .
H18 H 0.001427 0.518489 0.625845 0.113 Uiso 1 1 calc R
C27 C -0.0520(6) 0.9050(9) 0.5141(7) 0.121(6) Uani 1 1 d .
H27 H -0.072777 0.945343 0.489735 0.145 Uiso 1 1 calc R
C23 C 0.0482(9) 0.7187(6) 0.6409(6) 0.110(5) Uani 1 1 d .
H23 H 0.086701 0.734133 0.674378 0.132 Uiso 1 1 calc R
C24 C 0.0141(10) 0.7855(8) 0.5956(6) 0.108(4) Uiso 1 1 d .
C30 C -0.0700(11) 0.9843(10) 0.6545(8) 0.139(5) Uiso 1 1 d .
H30 H -0.088217 1.030091 0.669441 0.167 Uiso 1 1 calc R
C22 C 0.0323(13) 0.6549(10) 0.6383(8) 0.149(6) Uiso 1 1 d .
H22 H -0.021266 0.641178 0.613507 0.179 Uiso 1 1 calc R
C0AA C 0.0683(16) 0.5262(10) 0.4981(7) 0.190(10) Uani 1 1 d .
H0AA H 0.090156 0.544779 0.462705 0.228 Uiso 1 1 calc R
H0AB H 0.109866 0.544636 0.531671 0.228 Uiso 1 1 calc R
C1AA C -0.0723(10) 0.9782(9) 0.6060(8) 0.134(5) Uiso 1 1 d .
H1AA H -0.091739 1.018511 0.581232 0.161 Uiso 1 1 calc R

loop_
_atom_site_aniso_label
_atom_site_aniso_U_11
_atom_site_aniso_U_22
_atom_site_aniso_U_33
_atom_site_aniso_U_23
_atom_site_aniso_U_13
_atom_site_aniso_U_12
Ru1 0.0231(4) 0.0210(3) 0.0180(4) 0.0004(2) 0.0022(2) 0.0003(2)
Cl0A 0.0356(11) 0.0238(9) 0.0306(10) 0.0021(7) 0.0056(8) 0.0033(7)
P2 0.0252(10) 0.0251(9) 0.0172(9) 0.0003(7) 0.0018(8) 0.0027(7)
P1 0.0296(11) 0.0258(10) 0.0194(10) -0.0011(8) 0.0035(8) -0.0037(8)
P3 0.0670(19) 0.0824(19) 0.0669(18) 0.0020(15) 0.0159(14) 0.0024(14)
Cl00 0.136(3) 0.220(5) 0.121(3) 0.088(3) 0.036(3) 0.097(3)
N2 0.024(3) 0.026(3) 0.014(3) -0.004(2) 0.003(2) -0.004(2)
N1 0.024(3) 0.021(3) 0.022(3) 0.000(2) 0.002(2) 0.005(3)
N3 0.027(4) 0.030(3) 0.017(3) -0.005(2) -0.001(2) -0.003(3)
F5 0.049(3) 0.135(5) 0.104(5) 0.022(4) -0.013(3) -0.003(3)
C10 0.027(4) 0.025(4) 0.015(4) -0.004(3) 0.005(3) -0.001(3)
C9 0.032(4) 0.022(4) 0.019(4) -0.005(3) 0.000(3) -0.003(3)
F1 0.084(4) 0.170(6) 0.069(4) 0.049(4) 0.004(3) -0.015(4)
C7 0.022(4) 0.034(4) 0.028(4) -0.001(3) 0.001(3) 0.005(3)
C5 0.027(4) 0.032(4) 0.017(4) 0.004(3) 0.001(3) -0.003(3)
C15 0.028(5) 0.029(4) 0.026(4) -0.001(3) -0.002(3) -0.002(3)
F6 0.070(4) 0.165(6) 0.095(5) 0.008(4) 0.020(3) 0.007(4)
C1 0.029(5) 0.024(4) 0.027(4) 0.004(3) 0.003(3) -0.002(3)
C11 0.027(4) 0.022(4) 0.015(3) -0.001(3) 0.001(3) -0.001(3)
C46 0.038(5) 0.031(4) 0.016(4) -0.004(3) -0.001(3) -0.002(3)
C41 0.036(5) 0.026(4) 0.029(4) -0.001(3) 0.012(4) -0.001(3)
C8 0.033(5) 0.028(4) 0.022(4) 0.001(3) 0.000(3) 0.001(3)
C12 0.039(5) 0.024(4) 0.027(4) -0.005(3) 0.008(3) 0.006(3)
C6 0.023(4) 0.032(4) 0.022(4) 0.001(3) 0.000(3) 0.001(3)
C14 0.030(4) 0.032(4) 0.036(4) -0.007(3) 0.005(3) -0.004(4)
C64 0.022(4) 0.032(4) 0.017(4) 0.000(3) -0.004(3) 0.004(3)
C58 0.033(4) 0.026(4) 0.025(4) 0.009(3) 0.003(3) -0.002(3)
C57 0.029(5) 0.037(4) 0.019(4) 0.003(3) 0.005(3) 0.004(3)
C4 0.034(5) 0.037(5) 0.052(5) 0.012(4) 0.008(4) 0.004(4)
C2 0.032(5) 0.029(4) 0.047(5) 0.005(3) 0.008(4) -0.007(4)
C16 0.034(5) 0.033(5) 0.039(4) 0.010(3) 0.018(4) 0.007(3)
C13 0.039(5) 0.026(4) 0.040(5) -0.007(3) 0.015(4) -0.010(3)
C52 0.032(5) 0.027(4) 0.017(4) -0.002(3) 0.006(3) 0.000(3)
C59 0.038(5) 0.029(4) 0.026(4) -0.002(3) 0.000(4) 0.001(3)
C65 0.034(4) 0.031(4) 0.025(4) 0.005(3) 0.006(3) 0.006(3)
C69 0.032(4) 0.031(4) 0.018(4) -0.004(3) -0.003(3) 0.002(3)
C66 0.035(4) 0.044(5) 0.033(4) -0.002(4) 0.007(4) 0.005(4)
C51 0.036(5) 0.035(4) 0.025(4) 0.003(3) 0.000(3) -0.004(3)
C47 0.037(4) 0.032(4) 0.020(4) -0.003(3) 0.003(3) -0.002(3)
C56 0.038(5) 0.050(5) 0.030(4) -0.002(4) 0.013(4) -0.011(4)
C49 0.064(6) 0.040(5) 0.024(4) 0.002(3) -0.003(4) 0.014(4)
C54 0.054(6) 0.031(4) 0.036(5) 0.009(3) -0.002(4) 0.005(4)
C67 0.039(5) 0.035(5) 0.038(4) -0.007(4) 0.005(4) 0.016(4)
C53 0.036(4) 0.032(4) 0.029(4) 0.002(3) -0.001(3) 0.001(3)
C40 0.035(5) 0.020(4) 0.027(4) -0.001(3) 0.010(3) -0.003(3)
C60 0.051(6) 0.028(4) 0.033(4) -0.001(3) -0.014(4) -0.005(4)
C55 0.053(6) 0.038(4) 0.035(5) 0.010(4) 0.011(4) -0.002(4)
C42 0.032(4) 0.030(4) 0.047(5) 0.005(3) 0.012(4) -0.001(3)
C48 0.062(6) 0.029(4) 0.025(4) 0.004(3) 0.004(4) -0.010(4)
C68 0.041(5) 0.027(4) 0.034(4) -0.006(3) -0.001(4) 0.003(3)
C34 0.034(5) 0.033(4) 0.023(4) -0.003(3) 0.010(3) -0.006(3)
C50 0.037(5) 0.044(5) 0.031(4) -0.003(4) -0.003(4) 0.005(4)
C35 0.035(4) 0.037(4) 0.028(4) -0.007(3) 0.011(3) -0.005(4)
C3 0.026(4) 0.042(5) 0.075(6) 0.005(4) 0.011(4) -0.008(4)
C44 0.076(7) 0.034(4) 0.033(5) -0.002(4) 0.020(5) -0.004(4)
C45 0.051(5) 0.028(4) 0.027(4) -0.004(3) 0.011(4) -0.005(3)
C63 0.033(5) 0.053(5) 0.027(4) -0.001(3) 0.000(4) 0.007(4)
C43 0.049(6) 0.036(4) 0.049(6) 0.007(4) 0.026(5) 0.003(4)
C36 0.052(6) 0.029(4) 0.033(4) -0.005(3) 0.015(4) -0.006(4)
C39 0.047(5) 0.035(5) 0.047(5) -0.001(4) -0.012(4) -0.010(4)
F3 0.198(8) 0.106(5) 0.104(6) -0.050(4) -0.014(5) 0.003(5)
C37 0.056(6) 0.035(5) 0.043(5) -0.007(4) 0.008(4) -0.023(4)
C61 0.038(5) 0.050(5) 0.037(5) 0.013(4) -0.018(4) -0.013(4)
C62 0.029(5) 0.069(6) 0.039(5) 0.005(4) 0.003(4) 0.009(4)
C21 0.047(5) 0.026(5) 0.117(8) -0.007(5) 0.043(5) -0.001(4)
C28 0.037(5) 0.035(5) 0.072(6) -0.004(4) -0.003(4) 0.005(4)
C38 0.036(5) 0.057(6) 0.068(6) -0.004(5) -0.011(4) -0.018(4)
F2 0.124(6) 0.156(7) 0.183(8) 0.094(6) 0.070(6) 0.054(5)
F4 0.126(6) 0.132(7) 0.272(12) -0.098(7) 0.088(7) -0.038(5)
C17 0.056(6) 0.063(6) 0.052(5) 0.029(4) 0.008(5) 0.028(5)
C25 0.063(7) 0.096(8) 0.068(7) -0.010(6) 0.010(5) -0.004(6)
C20 0.084(9) 0.028(5) 0.226(15) 0.007(7) 0.101(10) -0.008(6)
C19 0.065(8) 0.063(8) 0.225(16) 0.096(9) 0.097(10) 0.043(7)
C26 0.062(7) 0.085(8) 0.074(7) 0.001(6) -0.005(6) -0.008(6)
C32 0.048(7) 0.153(12) 0.061(8) -0.013(7) 0.003(5) -0.003(7)
C33 0.038(6) 0.067(7) 0.204(16) 0.056(8) 0.015(7) 0.009(5)
C31 0.047(6) 0.122(10) 0.084(8) 0.011(7) 0.027(6) -0.015(7)
C18 0.060(7) 0.107(10) 0.122(10) 0.083(8) 0.039(7) 0.048(7)
C27 0.024(6) 0.152(13) 0.175(15) 0.072(11) -0.035(7) -0.033(7)
C23 0.138(11) 0.038(6) 0.141(11) -0.015(6) -0.030(9) 0.018(6)
C0AA 0.35(3) 0.137(14) 0.107(12) 0.001(10) 0.119(15) -0.061(16)

loop_
_atom_type_symbol
_atom_type_description
_atom_type_scat_dispersion_real
_atom_type_scat_dispersion_imag
_atom_type_scat_source
C C 0.0033 0.0016 'International Tables Vol C Tables 4.2.6.8 and 6.1.1.4'
Cl Cl 0.1484 0.1585 'International Tables Vol C Tables 4.2.6.8 and 6.1.1.4'
F F 0.0171 0.0103 'International Tables Vol C Tables 4.2.6.8 and 6.1.1.4'
N N 0.0061 0.0033 'International Tables Vol C Tables 4.2.6.8 and 6.1.1.4'
P P 0.1023 0.0942 'International Tables Vol C Tables 4.2.6.8 and 6.1.1.4'
Ru Ru -1.2594 0.8363 'International Tables Vol C Tables 4.2.6.8 and 6.1.1.4'
H H 0.0000 0.0000 'International Tables Vol C Tables 4.2.6.8 and 6.1.1.4'

loop_
_geom_angle_atom_site_label_1
_geom_angle_atom_site_label_2
_geom_angle_atom_site_label_3
_geom_angle
_geom_angle_site_symmetry_1
_geom_angle_site_symmetry_3
P2 Ru1 Cl0A 86.43(6) . .
P2 Ru1 P1 172.21(6) . .
P1 Ru1 Cl0A 87.58(6) . .
N2 Ru1 Cl0A 179.69(16) . .
N2 Ru1 P2 93.76(14) . .
N2 Ru1 P1 92.21(14) . .
N2 Ru1 N1 79.4(2) . .
N2 Ru1 N3 78.8(2) . .
N1 Ru1 Cl0A 100.32(14) . .
N1 Ru1 P2 89.15(14) . .
N1 Ru1 P1 87.03(14) . .
N1 Ru1 N3 158.2(2) . .
N3 Ru1 Cl0A 101.46(15) . .
N3 Ru1 P2 93.85(14) . .
N3 Ru1 P1 92.22(14) . .
C64 P2 Ru1 114.3(2) . .
C58 P2 Ru1 120.0(2) . .
C58 P2 C64 100.9(3) . .
C58 P2 C52 102.5(3) . .
C52 P2 Ru1 112.1(2) . .
C52 P2 C64 105.2(3) . .
C46 P1 Ru1 109.8(2) . .
C46 P1 C34 108.9(3) . .
C40 P1 Ru1 121.3(2) . .
C40 P1 C46 101.9(3) . .
C40 P1 C34 100.2(3) . .
C34 P1 Ru1 113.6(2) . .
F5 P3 F1 88.6(4) . .
F5 P3 F6 178.6(4) . .
F5 P3 F3 93.4(5) . .
F5 P3 F2 90.9(4) . .
F5 P3 F4 91.3(4) . .
F1 P3 F6 90.1(4) . .
F1 P3 F2 178.1(5) . .
F1 P3 F4 89.2(5) . .
F6 P3 F2 90.3(4) . .
F3 P3 F1 93.1(4) . .
F3 P3 F6 87.4(5) . .
F3 P3 F2 88.7(5) . .
F3 P3 F4 174.8(5) . .
F4 P3 F6 88.0(4) . .
F4 P3 F2 89.0(6) . .
C0AA Cl00 C0AA 73.5(10) . 3_566
C10 N2 Ru1 119.7(4) . .
C6 N2 Ru1 119.4(4) . .
C6 N2 C10 121.0(5) . .
C5 N1 Ru1 112.7(4) . .
C1 N1 Ru1 128.1(4) . .
C1 N1 C5 119.2(5) . .
C15 N3 Ru1 130.1(4) . .
C15 N3 C11 116.8(5) . .
C11 N3 Ru1 112.9(4) . .
N2 C10 C9 120.5(6) . .
N2 C10 C11 113.0(5) . .
C9 C10 C11 126.4(6) . .
C10 C9 H9 120.2 . .
C10 C9 C8 119.6(6) . .
C8 C9 H9 120.2 . .
C8 C7 H7 120.2 . .
C6 C7 H7 120.2 . .
C6 C7 C8 119.7(6) . .
N1 C5 C6 116.1(6) . .
N1 C5 C4 121.0(6) . .
C4 C5 C6 122.9(6) . .
N3 C15 H15 118.1 . .
N3 C15 C14 123.8(6) . .
C14 C15 H15 118.1 . .
N1 C1 H1 118.9 . .
N1 C1 C2 122.2(6) . .
C2 C1 H1 118.9 . .
N3 C11 C10 114.5(5) . .
N3 C11 C12 121.4(6) . .
C12 C11 C10 124.1(6) . .
C51 C46 P1 122.7(5) . .
C51 C46 C47 117.3(6) . .
C47 C46 P1 119.0(5) . .
C40 C41 H41 119.8 . .
C40 C41 C42 120.4(6) . .
C42 C41 H41 119.8 . .
C9 C8 C7 118.8(6) . .
C9 C8 C16 120.7(6) . .
C7 C8 C16 120.4(6) . .
C11 C12 H12 120.3 . .
C13 C12 C11 119.5(6) . .
C13 C12 H12 120.3 . .
N2 C6 C7 120.3(6) . .
N2 C6 C5 111.9(5) . .
C7 C6 C5 127.6(6) . .
C15 C14 H14 120.6 . .
C15 C14 C13 118.7(7) . .
C13 C14 H14 120.6 . .
C65 C64 P2 124.8(5) . .
C65 C64 C69 118.3(6) . .
C69 C64 P2 116.8(5) . .
C59 C58 P2 120.9(5) . .
C63 C58 P2 121.0(5) . .
C63 C58 C59 118.1(6) . .
C52 C57 H57 119.5 . .
C52 C57 C56 121.0(6) . .
C56 C57 H57 119.5 . .
C5 C4 H4 120.4 . .
C5 C4 C3 119.1(7) . .
C3 C4 H4 120.4 . .
C1 C2 H2 120.2 . .
C1 C2 C3 119.6(6) . .
C3 C2 H2 120.2 . .
C21 C16 C8 120.9(7) . .
C17 C16 C8 121.8(7) . .
C17 C16 C21 117.3(7) . .
C12 C13 C14 119.4(6) . .
C12 C13 H13 120.3 . .
C14 C13 H13 120.3 . .
C57 C52 P2 120.7(5) . .
C57 C52 C53 118.2(6) . .
C53 C52 P2 121.1(5) . .
C58 C59 H59 119.6 . .
C60 C59 C58 120.8(7) . .
C60 C59 H59 119.6 . .
C64 C65 H65 119.9 . .
C66 C65 C64 120.3(6) . .
C66 C65 H65 119.9 . .
C64 C69 H69 119.6 . .
C68 C69 C64 120.9(6) . .
C68 C69 H69 119.6 . .
C65 C66 H66 119.8 . .
C67 C66 C65 120.4(7) . .
C67 C66 H66 119.8 . .
C46 C51 H51 119.4 . .
C50 C51 C46 121.3(7) . .
C50 C51 H51 119.4 . .
C46 C47 H47 119.5 . .
C48 C47 C46 121.0(7) . .
C48 C47 H47 119.5 . .
C57 C56 H56 119.7 . .
C55 C56 C57 120.5(7) . .
C55 C56 H56 119.7 . .
C48 C49 H49 120.4 . .
C50 C49 H49 120.4 . .
C50 C49 C48 119.3(7) . .
C53 C54 H54 119.3 . .
C55 C54 H54 119.3 . .
C55 C54 C53 121.3(7) . .
C66 C67 H67 119.9 . .
C66 C67 C68 120.3(6) . .
C68 C67 H67 119.9 . .
C52 C53 H53 119.9 . .
C54 C53 C52 120.1(7) . .
C54 C53 H53 119.9 . .
C41 C40 P1 122.1(5) . .
C41 C40 C45 118.8(6) . .
C45 C40 P1 119.1(5) . .
C59 C60 H60 119.9 . .
C61 C60 C59 120.2(7) . .
C61 C60 H60 119.9 . .
C56 C55 H55 120.6 . .
C54 C55 C56 118.8(7) . .
C54 C55 H55 120.6 . .
C41 C42 H42 119.8 . .
C43 C42 C41 120.4(7) . .
C43 C42 H42 119.8 . .
C47 C48 H48 119.8 . .
C49 C48 C47 120.4(7) . .
C49 C48 H48 119.8 . .
C69 C68 C67 119.8(7) . .
C69 C68 H68 120.1 . .
C67 C68 H68 120.1 . .
C35 C34 P1 116.2(5) . .
C39 C34 P1 126.5(5) . .
C39 C34 C35 117.3(6) . .
C51 C50 H50 119.7 . .
C49 C50 C51 120.6(7) . .
C49 C50 H50 119.7 . .
C34 C35 H35 119.1 . .
C36 C35 C34 121.8(7) . .
C36 C35 H35 119.1 . .
C4 C3 H3 120.6 . .
C2 C3 C4 118.8(7) . .
C2 C3 H3 120.6 . .
C45 C44 H44 119.9 . .
C43 C44 H44 119.9 . .
C43 C44 C45 120.2(7) . .
C40 C45 H45 120.1 . .
C44 C45 C40 119.8(7) . .
C44 C45 H45 120.1 . .
C58 C63 H63 120.1 . .
C58 C63 C62 119.7(7) . .
C62 C63 H63 120.1 . .
C42 C43 C44 120.3(7) . .
C42 C43 H43 119.8 . .
C44 C43 H43 119.8 . .
C35 C36 H36 120.0 . .
C37 C36 C35 120.0(7) . .
C37 C36 H36 120.0 . .
C34 C39 H39 119.9 . .
C34 C39 C38 120.3(7) . .
C38 C39 H39 119.9 . .
C36 C37 H37 120.2 . .
C36 C37 C38 119.6(7) . .
C38 C37 H37 120.2 . .
C60 C61 H61 119.8 . .
C62 C61 C60 120.3(7) . .
C62 C61 H61 119.8 . .
C63 C62 H62 119.6 . .
C61 C62 C63 120.8(7) . .
C61 C62 H62 119.6 . .
C16 C21 H21 120.2 . .
C16 C21 C20 119.7(10) . .
C20 C21 H21 120.2 . .
C33 C28 C27 116.8(11) . .
C33 C28 C1AA 127.9(12) . .
C1AA C28 C27 115.2(11) . .
C39 C38 H38 119.5 . .
C37 C38 C39 120.9(7) . .
C37 C38 H38 119.5 . .
C16 C17 H17 119.5 . .
C18 C17 C16 121.0(10) . .
C18 C17 H17 119.5 . .
C26 C25 H25 115.3 . .
C26 C25 C24 129.4(12) . .
C24 C25 H25 115.3 . .
C21 C20 H20 119.5 . .
C19 C20 C21 120.9(10) . .
C19 C20 H20 119.5 . .
C20 C19 C22 129.2(14) . .
C18 C19 C20 118.0(9) . .
C18 C19 C22 111.7(15) . .
C25 C26 H26 122.3 . .
C25 C26 C27 115.3(11) . .
C27 C26 H26 122.3 . .
C33 C32 H32 125.8 . .
C31 C32 H32 125.8 . .
C31 C32 C33 108.5(11) . .
C28 C33 C32 111.8(11) . .
C24 C33 C28 133.1(16) . .
C24 C33 C32 115.1(12) . .
C32 C31 H31 115.2 . .
C32 C31 C30 129.6(13) . .
C30 C31 H31 115.2 . .
C17 C18 H18 118.5 . .
C19 C18 C17 123.0(12) . .
C19 C18 H18 118.5 . .
C28 C27 H27 123.6 . .
C26 C27 C28 112.7(9) . .
C26 C27 H27 123.6 . .
C24 C23 H23 115.0 . .
C22 C23 H23 115.0 . .
C22 C23 C24 130.0(15) . .
C25 C24 C23 124.5(12) . .
C33 C24 C25 112.6(14) . .
C33 C24 C23 122.8(13) . .
C31 C30 H30 118.7 . .
C1AA C30 C31 122.7(18) . .
C1AA C30 H30 118.7 . .
C19 C22 H22 115.5 . .
C23 C22 C19 129.0(18) . .
C23 C22 H22 115.5 . .
Cl00 C0AA Cl00 106.5(10) . 3_566
Cl00 C0AA H0AA 110.4 . .
Cl00 C0AA H0AA 110.4 3_566 .
Cl00 C0AA H0AB 110.4 . .
Cl00 C0AA H0AB 110.4 3_566 .
H0AA C0AA H0AB 108.6 . .
C28 C1AA H1AA 120.4 . .
C30 C1AA C28 119.3(18) . .
C30 C1AA H1AA 120.4 . .

loop_
_geom_bond_atom_site_label_1
_geom_bond_atom_site_label_2
_geom_bond_distance
_geom_bond_site_symmetry_2
Ru1 Cl0A 2.4382(17) .
Ru1 P2 2.4088(18) .
Ru1 P1 2.4117(18) .
Ru1 N2 1.954(5) .
Ru1 N1 2.079(5) .
Ru1 N3 2.091(5) .
P2 C64 1.843(6) .
P2 C58 1.836(7) .
P2 C52 1.839(6) .
P1 C46 1.840(7) .
P1 C40 1.823(7) .
P1 C34 1.854(7) .
P3 F5 1.550(6) .
P3 F1 1.563(6) .
P3 F6 1.576(6) .
P3 F3 1.551(7) .
P3 F2 1.591(7) .
P3 F4 1.569(8) .
Cl00 C0AA 2.05(2) 3_566
Cl00 C0AA 1.562(16) .
N2 C10 1.362(8) .
N2 C6 1.356(8) .
N1 C5 1.357(8) .
N1 C1 1.341(8) .
N3 C15 1.351(8) .
N3 C11 1.382(8) .
C10 C9 1.387(9) .
C10 C11 1.459(9) .
C9 H9 0.9300 .
C9 C8 1.397(9) .
C7 H7 0.9300 .
C7 C8 1.403(9) .
C7 C6 1.392(9) .
C5 C6 1.477(9) .
C5 C4 1.392(10) .
C15 H15 0.9300 .
C15 C14 1.364(9) .
C1 H1 0.9300 .
C1 C2 1.375(9) .
C11 C12 1.388(9) .
C46 C51 1.390(9) .
C46 C47 1.403(9) .
C41 H41 0.9300 .
C41 C40 1.379(9) .
C41 C42 1.392(9) .
C8 C16 1.479(9) .
C12 H12 0.9300 .
C12 C13 1.373(9) .
C14 H14 0.9300 .
C14 C13 1.389(10) .
C64 C65 1.394(9) .
C64 C69 1.398(9) .
C58 C59 1.403(9) .
C58 C63 1.391(10) .
C57 H57 0.9300 .
C57 C52 1.383(9) .
C57 C56 1.395(9) .
C4 H4 0.9300 .
C4 C3 1.395(10) .
C2 H2 0.9300 .
C2 C3 1.375(10) .
C16 C21 1.386(11) .
C16 C17 1.381(11) .
C13 H13 0.9300 .
C52 C53 1.395(9) .
C59 H59 0.9300 .
C59 C60 1.376(10) .
C65 H65 0.9300 .
C65 C66 1.387(9) .
C69 H69 0.9300 .
C69 C68 1.376(9) .
C66 H66 0.9300 .
C66 C67 1.366(10) .
C51 H51 0.9300 .
C51 C50 1.381(10) .
C47 H47 0.9300 .
C47 C48 1.381(10) .
C56 H56 0.9300 .
C56 C55 1.376(10) .
C49 H49 0.9300 .
C49 C48 1.379(11) .
C49 C50 1.375(10) .
C54 H54 0.9300 .
C54 C53 1.391(10) .
C54 C55 1.374(10) .
C67 H67 0.9300 .
C67 C68 1.384(10) .
C53 H53 0.9300 .
C40 C45 1.409(9) .
C60 H60 0.9300 .
C60 C61 1.364(11) .
C55 H55 0.9300 .
C42 H42 0.9300 .
C42 C43 1.361(10) .
C48 H48 0.9300 .
C68 H68 0.9300 .
C34 C35 1.398(9) .
C34 C39 1.364(10) .
C50 H50 0.9300 .
C35 H35 0.9300 .
C35 C36 1.384(10) .
C3 H3 0.9300 .
C44 H44 0.9300 .
C44 C45 1.384(10) .
C44 C43 1.377(11) .
C45 H45 0.9300 .
C63 H63 0.9300 .
C63 C62 1.395(10) .
C43 H43 0.9300 .
C36 H36 0.9300 .
C36 C37 1.346(10) .
C39 H39 0.9300 .
C39 C38 1.405(10) .
C37 H37 0.9300 .
C37 C38 1.367(11) .
C61 H61 0.9300 .
C61 C62 1.358(11) .
C62 H62 0.9300 .
C21 H21 0.9300 .
C21 C20 1.403(14) .
C28 C33 1.318(12) .
C28 C27 1.563(16) .
C28 C1AA 1.433(17) .
C38 H38 0.9300 .
C17 H17 0.9300 .
C17 C18 1.366(13) .
C25 H25 0.9300 .
C25 C26 1.371(14) .
C25 C24 1.395(16) .
C20 H20 0.9300 .
C20 C19 1.378(18) .
C19 C18 1.321(18) .
C19 C22 1.583(19) .
C26 H26 0.9300 .
C26 C27 1.475(17) .
C32 H32 0.9300 .
C32 C33 1.709(18) .
C32 C31 1.278(15) .
C33 C24 1.217(16) .
C31 H31 0.9300 .
C31 C30 1.450(18) .
C18 H18 0.9300 .
C27 H27 0.9300 .
C23 H23 0.9300 .
C23 C24 1.604(17) .
C23 C22 1.150(17) .
C30 H30 0.9300 .
C30 C1AA 1.120(18) .
C22 H22 0.9300 .
C0AA H0AA 0.9700 .
C0AA H0AB 0.9700 .
C1AA H1AA 0.9300 .
